data_1544223
loop_
_publ_author_name
'Olejniczak, Anna'
'Ostrowska, Kinga'
'Katrusiak, Andrzej'

_publ_contact_author_address
;Faculty of Chemistry,
Adam Mickiewicz University,
Grunwaldzka 6, 60-780 Poznan
Poland
;
_publ_contact_author_email katran@amu.edu.pl
_publ_contact_author_fax +48(61)8658008
_publ_contact_author_name 'Andrzej Katrusiak'
_publ_contact_author_phone +48(61)8291443
_publ_section_title
;
 H-Bond Breaking in High-Pressure Urea
;
_journal_issue 35
_journal_name_full 'The Journal of Physical Chemistry C'
_journal_page_first 15761
_journal_paper_doi 10.1021/jp904942c
_journal_volume 113
_journal_year 2009
_chemical_formula_moiety 'C H4 N2 O'
_chemical_formula_sum 'C H4 N2 O'
_chemical_formula_weight 60.06
_chemical_melting_point 405
_chemical_name_common urea
_chemical_name_systematic
; 
 urea 
;
_space_group_IT_number 113
_symmetry_cell_setting tetragonal
_symmetry_space_group_name_Hall 'P -4 2ab'
_symmetry_space_group_name_H-M 'P -4 21 m'
_atom_sites_solution_hydrogens geom
_atom_sites_solution_primary direct
_atom_sites_solution_secondary difmap
_audit_creation_method SHELXL-97
_cell_angle_alpha 90.00
_cell_angle_beta 90.00
_cell_angle_gamma 90.00
_cell_formula_units_Z 2
_cell_length_a 5.589(6)
_cell_length_b 5.589(6)
_cell_length_c 4.680(5)
_cell_measurement_pressure 470000
_cell_measurement_reflns_used 110
_cell_measurement_temperature 296(2)
_cell_measurement_theta_max 29.33
_cell_measurement_theta_min 4.36
_cell_volume 146.2(3)
_computing_cell_refinement 'CrysAlis (Oxford Diffraction, 2002)'
_computing_data_collection 'CrysAlis (Oxford Diffraction, 2002)'
_computing_data_reduction 'CrysAlis (Oxford Diffraction, 2002)'
_computing_molecular_graphics
;X-Seed (Barbour, 2001) 
and POV-Ray (Persistence of Vision, 2004)
;
_computing_publication_material 'SHELXL-97 (Sheldrick, 1997)'
_computing_structure_refinement 'SHELXL-97 (Sheldrick, 1997)'
_computing_structure_solution 'SHELXS-97 (Sheldrick, 1990)'
_diffrn_ambient_temperature 296(2)
_diffrn_detector_area_resol_mean 16.4
_diffrn_measured_fraction_theta_full 0.466
_diffrn_measured_fraction_theta_max 0.466
_diffrn_measurement_device_type 'Kuma KM4CCD \k geometry'
_diffrn_measurement_method
;HP omega scans - for more details see:
A. Budzianowski, A. Katrusiak in High-Pressure Crystallography
(Eds.: A. Katrusiak, P. F. McMillan),
Dordrecht: Kluwer Acad. Publ., 2004 pp.157-168
;
_diffrn_radiation_monochromator graphite
_diffrn_radiation_source 'fine-focus sealed tube'
_diffrn_radiation_type MoK\a
_diffrn_radiation_wavelength 0.71073
_diffrn_reflns_av_R_equivalents 0.2582
_diffrn_reflns_av_sigmaI/netI 0.1089
_diffrn_reflns_limit_h_max 5
_diffrn_reflns_limit_h_min -5
_diffrn_reflns_limit_k_max 5
_diffrn_reflns_limit_k_min -5
_diffrn_reflns_limit_l_max 6
_diffrn_reflns_limit_l_min -6
_diffrn_reflns_number 744
_diffrn_reflns_theta_full 29.33
_diffrn_reflns_theta_max 29.33
_diffrn_reflns_theta_min 4.36
_exptl_absorpt_coefficient_mu 0.117
_exptl_absorpt_correction_T_max 0.95
_exptl_absorpt_correction_T_min 0.61
_exptl_absorpt_correction_type integration
_exptl_absorpt_process_details
;
Katrusiak, A. (2003). REDSHABS - Program for correcting
reflections intensities for DAC absorption, gasket shadowing
and sample crystal absorption. Adam Mickiewicz University, Poznan.
Katrusiak, A. (2004). Z. Kristallogr. 219, 461-467
;
_exptl_crystal_colour colourless
_exptl_crystal_density_diffrn 1.365
_exptl_crystal_density_method 'not measured'
_exptl_crystal_description plate
_exptl_crystal_F_000 64
_exptl_crystal_size_max 0.48
_exptl_crystal_size_mid 0.48
_exptl_crystal_size_min 0.20
_refine_diff_density_max 0.160
_refine_diff_density_min -0.193
_refine_diff_density_rms 0.050
_refine_ls_abs_structure_details 'Flack H D (1983), Acta Cryst. A39, 876-881'
_refine_ls_abs_structure_Flack 10(10)
_refine_ls_extinction_coef 2.1(18)
_refine_ls_extinction_expression Fc^*^=kFc[1+0.001xFc^2^\l^3^/sin(2\q)]^-1/4^
_refine_ls_extinction_method SHELXL
_refine_ls_goodness_of_fit_ref 1.273
_refine_ls_hydrogen_treatment constr
_refine_ls_matrix_type full
_refine_ls_number_parameters 16
_refine_ls_number_reflns 110
_refine_ls_number_restraints 0
_refine_ls_restrained_S_all 1.273
_refine_ls_R_factor_all 0.0711
_refine_ls_R_factor_gt 0.0645
_refine_ls_shift/su_max 0.000
_refine_ls_shift/su_mean 0.000
_refine_ls_structure_factor_coef Fsqd
_refine_ls_weighting_details 'calc w=1/[\s^2^(Fo^2^)+(0.1428P)^2^+0.0108P] where P=(Fo^2^+2Fc^2^)/3'
_refine_ls_weighting_scheme calc
_refine_ls_wR_factor_gt 0.2434
_refine_ls_wR_factor_ref 0.2572
_reflns_number_gt 87
_reflns_number_total 110
_reflns_threshold_expression >2sigma(I)
_cod_data_source_file urea.cif
_cod_data_source_block urea_047
_cod_original_cell_volume 146.1(3)
_cod_original_sg_symbol_Hall 'P -42ab'
_cod_original_sg_symbol_H-M 'P -421m'
_cod_database_code 1544223

loop_
_symmetry_equiv_pos_as_xyz
'x, y, z'
'-x, -y, z'
'y, -x, -z'
'-y, x, -z'
'-x+1/2, y+1/2, -z'
'x+1/2, -y+1/2, -z'
'-y+1/2, -x+1/2, z'
'y+1/2, x+1/2, z'

loop_
_atom_site_label
_atom_site_type_symbol
_atom_site_fract_x
_atom_site_fract_y
_atom_site_fract_z
_atom_site_U_iso_or_equiv
_atom_site_adp_type
_atom_site_occupancy
_atom_site_symmetry_multiplicity
_atom_site_calc_flag
_atom_site_refinement_flags
_atom_site_disorder_assembly
_atom_site_disorder_group
C1 C 0.0000 0.5000 0.3211(18) 0.055(3) Uani 1 4 d S . .
N1 N 0.1466(12) 0.6466(12) 0.1807(10) 0.094(4) Uani 1 2 d S . .
H1A H 0.2404 0.7404 0.2738 0.113 Uiso 1 2 calc SR . .
H1B H 0.1474 0.6474 -0.0031 0.113 Uiso 1 2 calc SR . .
O1 O 0.0000 0.5000 0.5986(9) 0.073(3) Uani 1 4 d S . .

loop_
_atom_site_aniso_label
_atom_site_aniso_U_11
_atom_site_aniso_U_22
_atom_site_aniso_U_33
_atom_site_aniso_U_23
_atom_site_aniso_U_13
_atom_site_aniso_U_12
C1 0.064(3) 0.064(3) 0.035(3) 0.000 0.000 -0.001(5)
N1 0.124(6) 0.124(6) 0.034(3) -0.0060(18) -0.0060(18) -0.042(6)
O1 0.093(4) 0.093(4) 0.031(3) 0.000 0.000 0.014(6)

loop_
_atom_type_symbol
_atom_type_description
_atom_type_scat_dispersion_real
_atom_type_scat_dispersion_imag
_atom_type_scat_source
C C 0.0033 0.0016 'International Tables Vol C Tables 4.2.6.8 and 6.1.1.4'
H H 0.0000 0.0000 'International Tables Vol C Tables 4.2.6.8 and 6.1.1.4'
N N 0.0061 0.0033 'International Tables Vol C Tables 4.2.6.8 and 6.1.1.4'
O O 0.0106 0.0060 'International Tables Vol C Tables 4.2.6.8 and 6.1.1.4'

loop_
_geom_angle_atom_site_label_1
_geom_angle_atom_site_label_2
_geom_angle_atom_site_label_3
_geom_angle
_geom_angle_site_symmetry_1
_geom_angle_site_symmetry_3
O1 C1 N1 119.6(4) . 2_565
O1 C1 N1 119.6(4) . .
N1 C1 N1 120.9(9) 2_565 .
C1 N1 H1A 120.0 . .
C1 N1 H1B 120.0 . .
H1A N1 H1B 120.0 . .

loop_
_geom_bond_atom_site_label_1
_geom_bond_atom_site_label_2
_geom_bond_distance
_geom_bond_site_symmetry_2
C1 O1 1.299(10) .
C1 N1 1.332(10) 2_565
C1 N1 1.332(10) .
N1 H1A 0.8600 .
N1 H1B 0.8600 .
